data_7022370
loop_
_publ_author_name
'McMorran, David A.'
'McAdam, C. John'
'van der Salm, Holly'
'Gordon, Keith C.'

_publ_section_title
;
 1,5-Diarylbiguanides and their nickel(II) complexes.
;
_journal_issue 8
_journal_name_full 'Dalton transactions (Cambridge, England : 2003)'
_journal_page_first 2948
_journal_page_last 2962
_journal_paper_doi 10.1039/c2dt32483k
_journal_volume 42
_journal_year 2013
_chemical_formula_moiety 'C28 H28 N10 Ni, 2(C2 H3 N)'
_chemical_formula_sum 'C32 H34 N12 Ni'
_chemical_formula_weight 645.42
_chemical_name_systematic
;
?
;
_space_group_IT_number 15
_symmetry_cell_setting monoclinic
_symmetry_space_group_name_Hall '-C 2yc'
_symmetry_space_group_name_H-M 'C 1 2/c 1'
_atom_sites_solution_hydrogens geom
_atom_sites_solution_primary direct
_atom_sites_solution_secondary difmap
_audit_creation_method SHELXL-97
_cell_angle_alpha 90.00
_cell_angle_beta 114.717(19)
_cell_angle_gamma 90.00
_cell_formula_units_Z 4
_cell_length_a 17.985(6)
_cell_length_b 10.573(4)
_cell_length_c 18.103(6)
_cell_measurement_reflns_used 3137
_cell_measurement_temperature 89(2)
_cell_measurement_theta_max 23.48
_cell_measurement_theta_min 2.29
_cell_volume 3127.0(19)
_computing_cell_refinement 'ApexII and SAINT (Bruker, 2001)'
_computing_data_collection 'ApexII (Bruker, 2004)'
_computing_data_reduction SAINT
_computing_molecular_graphics 'WinGX (Farrugia, 1999)'
_computing_publication_material WinGX
_computing_structure_refinement 'SHELXL-97 (Sheldrick, 1997)'
_computing_structure_solution SAINT
_diffrn_ambient_temperature 89(2)
_diffrn_measured_fraction_theta_full 0.988
_diffrn_measured_fraction_theta_max 0.988
_diffrn_measurement_device_type 'Bruker Kappa ApexII area detector'
_diffrn_measurement_method '\f and \w scans'
_diffrn_radiation_monochromator graphite
_diffrn_radiation_source 'fine-focus sealed tube'
_diffrn_radiation_type MoK\a
_diffrn_radiation_wavelength 0.71073
_diffrn_reflns_av_R_equivalents 0.0686
_diffrn_reflns_av_sigmaI/netI 0.0437
_diffrn_reflns_limit_h_max 21
_diffrn_reflns_limit_h_min -21
_diffrn_reflns_limit_k_max 12
_diffrn_reflns_limit_k_min -12
_diffrn_reflns_limit_l_max 17
_diffrn_reflns_limit_l_min -21
_diffrn_reflns_number 20854
_diffrn_reflns_theta_full 24.94
_diffrn_reflns_theta_max 24.94
_diffrn_reflns_theta_min 2.48
_exptl_absorpt_coefficient_mu 0.664
_exptl_absorpt_correction_T_max 0.9245
_exptl_absorpt_correction_T_min 0.6913
_exptl_absorpt_correction_type multi-scan
_exptl_absorpt_process_details 'SADABS (Bruker, 2001)'
_exptl_crystal_colour orange
_exptl_crystal_density_diffrn 1.371
_exptl_crystal_density_method 'not measured'
_exptl_crystal_description rod
_exptl_crystal_F_000 1352
_exptl_crystal_size_max 0.60
_exptl_crystal_size_mid 0.16
_exptl_crystal_size_min 0.12
_refine_diff_density_max 0.361
_refine_diff_density_min -0.345
_refine_diff_density_rms 0.062
_refine_ls_extinction_method none
_refine_ls_goodness_of_fit_ref 1.050
_refine_ls_hydrogen_treatment mixed
_refine_ls_matrix_type full
_refine_ls_number_parameters 222
_refine_ls_number_reflns 2715
_refine_ls_number_restraints 0
_refine_ls_restrained_S_all 1.050
_refine_ls_R_factor_all 0.0511
_refine_ls_R_factor_gt 0.0361
_refine_ls_shift/su_max 0.000
_refine_ls_shift/su_mean 0.000
_refine_ls_structure_factor_coef Fsqd
_refine_ls_weighting_details 'calc w=1/[\s^2^(Fo^2^)+(0.0337P)^2^+4.6146P] where P=(Fo^2^+2Fc^2^)/3'
_refine_ls_weighting_scheme calc
_refine_ls_wR_factor_gt 0.0804
_refine_ls_wR_factor_ref 0.0870
_reflns_number_gt 2162
_reflns_number_total 2715
_reflns_threshold_expression >2\s(I)
_cod_data_source_file c2dt32483k.txt
_cod_data_source_block dma48_0m
_cod_depositor_comments
;
The following automatic conversions were performed:

'_symmetry_cell_setting' value 'Monoclinic' changed to 'monoclinic'
according to /home/saulius/struct/CIF-dictionaries/cif_core.dic
dictionary named 'cif_core.dic' version 2.4.2 from 2011-04-26.

Automatic conversion script
Id: cif_fix_values 1891 2012-01-12 08:04:46Z andrius 
;
_cod_original_cell_volume 3127.1(19)
_cod_original_sg_symbol_H-M C2/c
_cod_database_code 7022370

loop_
_symmetry_equiv_pos_as_xyz
'x, y, z'
'-x, y, -z+1/2'
'x+1/2, y+1/2, z'
'-x+1/2, y+1/2, -z+1/2'
'-x, -y, -z'
'x, -y, z-1/2'
'-x+1/2, -y+1/2, -z'
'x+1/2, -y+1/2, z-1/2'

loop_
_atom_site_label
_atom_site_type_symbol
_atom_site_fract_x
_atom_site_fract_y
_atom_site_fract_z
_atom_site_U_iso_or_equiv
_atom_site_adp_type
_atom_site_occupancy
_atom_site_symmetry_multiplicity
_atom_site_calc_flag
_atom_site_refinement_flags
Ni1 Ni 0.7500 0.2500 0.5000 0.01379(14) Uani 1 2 d S
N1 N 0.74274(12) 0.2038(2) 0.39856(12) 0.0179(5) Uani 1 1 d .
H1 H 0.7828(15) 0.173(2) 0.3962(14) 0.015(7) Uiso 1 1 d .
C1 C 0.67767(14) 0.1978(2) 0.32890(14) 0.0161(5) Uani 1 1 d .
N2 N 0.89875(11) 0.27078(18) 0.68360(11) 0.0160(4) Uani 1 1 d .
C2 C 0.91384(13) 0.2238(2) 0.62211(13) 0.0153(5) Uani 1 1 d .
N3 N 0.85846(12) 0.20127(19) 0.54774(12) 0.0163(4) Uani 1 1 d .
H3 H 0.8779(14) 0.159(2) 0.5202(14) 0.012(6) Uiso 1 1 d .
N4 N 0.68157(12) 0.1523(2) 0.25918(12) 0.0185(5) Uani 1 1 d .
H4 H 0.6374(15) 0.126(2) 0.2244(14) 0.012(6) Uiso 1 1 d .
C3 C 0.74895(14) 0.1419(2) 0.24004(14) 0.0172(5) Uani 1 1 d .
C4 C 0.74325(14) 0.0546(2) 0.18010(14) 0.0189(5) Uani 1 1 d .
H4A H 0.6962 0.0060 0.1552 0.023 Uiso 1 1 calc R
C5 C 0.80743(15) 0.0404(2) 0.15775(14) 0.0225(6) Uani 1 1 d .
H5A H 0.8032 -0.0176 0.1175 0.027 Uiso 1 1 calc R
C6 C 0.87772(15) 0.1113(2) 0.19450(14) 0.0245(6) Uani 1 1 d .
H6A H 0.9215 0.0993 0.1807 0.029 Uiso 1 1 calc R
C7 C 0.88242(15) 0.2003(3) 0.25200(15) 0.0241(6) Uani 1 1 d .
H7A H 0.9292 0.2497 0.2759 0.029 Uiso 1 1 calc R
C8 C 0.81833(14) 0.2171(2) 0.27462(14) 0.0202(6) Uani 1 1 d .
H8A H 0.8218 0.2785 0.3128 0.024 Uiso 1 1 calc R
N5 N 0.99457(12) 0.1958(2) 0.64600(13) 0.0174(5) Uani 1 1 d .
H5 H 1.0206(14) 0.212(2) 0.6918(15) 0.008(6) Uiso 1 1 d .
C11 C 1.03753(13) 0.1664(2) 0.59892(13) 0.0153(5) Uani 1 1 d .
C12 C 1.01154(14) 0.1971(2) 0.51713(14) 0.0199(5) Uani 1 1 d .
H12A H 0.9617 0.2378 0.4894 0.024 Uiso 1 1 calc R
C13 C 1.06013(15) 0.1668(2) 0.47731(15) 0.0229(6) Uani 1 1 d .
H13A H 1.0412 0.1832 0.4220 0.027 Uiso 1 1 calc R
C14 C 1.13595(15) 0.1128(2) 0.51831(15) 0.0223(6) Uani 1 1 d .
H14A H 1.1686 0.0941 0.4912 0.027 Uiso 1 1 calc R
C15 C 1.16311(15) 0.0864(2) 0.60035(15) 0.0210(6) Uani 1 1 d .
H15A H 1.2151 0.0527 0.6290 0.025 Uiso 1 1 calc R
C16 C 1.11359(14) 0.1099(2) 0.63969(14) 0.0177(5) Uani 1 1 d .
H16A H 1.1312 0.0877 0.6941 0.021 Uiso 1 1 calc R
N20 N 0.53354(16) -0.0104(3) 0.12887(16) 0.0485(7) Uani 1 1 d .
C20 C 0.46488(19) -0.0268(3) 0.09987(19) 0.0408(8) Uani 1 1 d .
C21 C 0.37667(18) -0.0487(3) 0.0636(2) 0.0610(11) Uani 1 1 d .
H21A H 0.3622 -0.0976 0.1003 0.092 Uiso 1 1 calc R
H21B H 0.3613 -0.0938 0.0134 0.092 Uiso 1 1 calc R
H21C H 0.3486 0.0310 0.0534 0.092 Uiso 1 1 calc R

loop_
_atom_site_aniso_label
_atom_site_aniso_U_11
_atom_site_aniso_U_22
_atom_site_aniso_U_33
_atom_site_aniso_U_23
_atom_site_aniso_U_13
_atom_site_aniso_U_12
Ni1 0.0094(2) 0.0220(2) 0.0093(2) -0.00077(17) 0.00326(17) 0.00098(18)
N1 0.0102(11) 0.0289(12) 0.0148(11) -0.0021(8) 0.0055(9) 0.0031(9)
C1 0.0175(13) 0.0184(12) 0.0141(12) -0.0011(10) 0.0082(10) -0.0003(10)
N2 0.0099(10) 0.0266(12) 0.0112(10) 0.0011(8) 0.0041(8) 0.0018(8)
C2 0.0133(12) 0.0201(13) 0.0121(12) 0.0016(9) 0.0050(10) 0.0001(9)
N3 0.0136(10) 0.0252(11) 0.0118(10) -0.0021(9) 0.0069(9) 0.0030(9)
N4 0.0099(11) 0.0317(13) 0.0114(11) -0.0053(9) 0.0019(9) 0.0002(9)
C3 0.0162(12) 0.0237(13) 0.0121(12) 0.0032(10) 0.0063(10) 0.0042(10)
C4 0.0215(13) 0.0211(13) 0.0153(12) 0.0012(10) 0.0087(11) 0.0013(10)
C5 0.0288(15) 0.0269(14) 0.0162(13) 0.0014(10) 0.0138(11) 0.0054(11)
C6 0.0233(14) 0.0371(15) 0.0189(13) 0.0034(11) 0.0146(11) 0.0049(12)
C7 0.0165(13) 0.0347(15) 0.0196(14) 0.0036(11) 0.0059(11) -0.0030(11)
C8 0.0194(13) 0.0289(14) 0.0132(12) -0.0011(10) 0.0076(10) 0.0001(10)
N5 0.0118(11) 0.0311(12) 0.0080(11) -0.0013(9) 0.0027(9) 0.0021(9)
C11 0.0131(12) 0.0186(12) 0.0154(12) -0.0010(10) 0.0070(10) -0.0016(10)
C12 0.0144(12) 0.0277(13) 0.0169(13) 0.0013(10) 0.0058(10) 0.0013(10)
C13 0.0259(14) 0.0310(15) 0.0151(13) 0.0006(11) 0.0119(11) -0.0006(12)
C14 0.0229(14) 0.0254(13) 0.0248(14) -0.0033(11) 0.0161(12) -0.0013(11)
C15 0.0173(13) 0.0239(14) 0.0233(14) 0.0016(11) 0.0100(11) 0.0040(10)
C16 0.0179(13) 0.0204(12) 0.0149(12) 0.0017(10) 0.0069(10) 0.0017(10)
N20 0.0343(17) 0.0422(16) 0.0538(18) -0.0063(13) 0.0032(14) -0.0052(13)
C20 0.0366(19) 0.0263(16) 0.0465(19) -0.0055(14) 0.0044(16) 0.0031(14)
C21 0.0293(18) 0.041(2) 0.088(3) -0.0169(19) 0.0000(18) 0.0079(15)

loop_
_atom_type_symbol
_atom_type_description
_atom_type_scat_dispersion_real
_atom_type_scat_dispersion_imag
_atom_type_scat_source
C C 0.0033 0.0016 'International Tables Vol C Tables 4.2.6.8 and 6.1.1.4'
H H 0.0000 0.0000 'International Tables Vol C Tables 4.2.6.8 and 6.1.1.4'
N N 0.0061 0.0033 'International Tables Vol C Tables 4.2.6.8 and 6.1.1.4'
Ni Ni 0.3393 1.1124 'International Tables Vol C Tables 4.2.6.8 and 6.1.1.4'

loop_
_geom_angle_atom_site_label_1
_geom_angle_atom_site_label_2
_geom_angle_atom_site_label_3
_geom_angle
_geom_angle_site_symmetry_1
_geom_angle_site_symmetry_3
N3 Ni1 N3 180.0 7_656 .
N3 Ni1 N1 89.24(9) 7_656 .
N3 Ni1 N1 90.76(9) . .
N3 Ni1 N1 90.76(9) 7_656 7_656
N3 Ni1 N1 89.24(9) . 7_656
N1 Ni1 N1 180.000(1) . 7_656
C1 N1 Ni1 129.01(17) . .
C1 N1 H1 112.7(17) . .
Ni1 N1 H1 117.6(17) . .
N1 C1 N2 126.1(2) . 7_656
N1 C1 N4 121.9(2) . .
N2 C1 N4 111.9(2) 7_656 .
C1 N2 C2 119.99(19) 7_656 .
N3 C2 N2 125.7(2) . .
N3 C2 N5 122.3(2) . .
N2 C2 N5 112.0(2) . .
C2 N3 Ni1 128.79(17) . .
C2 N3 H3 112.0(16) . .
Ni1 N3 H3 119.2(16) . .
C1 N4 C3 129.5(2) . .
C1 N4 H4 114.4(16) . .
C3 N4 H4 116.1(16) . .
C8 C3 C4 119.3(2) . .
C8 C3 N4 123.5(2) . .
C4 C3 N4 117.1(2) . .
C5 C4 C3 120.1(2) . .
C5 C4 H4A 120.0 . .
C3 C4 H4A 120.0 . .
C6 C5 C4 120.6(2) . .
C6 C5 H5A 119.7 . .
C4 C5 H5A 119.7 . .
C5 C6 C7 119.3(2) . .
C5 C6 H6A 120.3 . .
C7 C6 H6A 120.3 . .
C6 C7 C8 120.9(2) . .
C6 C7 H7A 119.5 . .
C8 C7 H7A 119.5 . .
C7 C8 C3 119.6(2) . .
C7 C8 H8A 120.2 . .
C3 C8 H8A 120.2 . .
C2 N5 C11 129.7(2) . .
C2 N5 H5 112.1(17) . .
C11 N5 H5 117.1(17) . .
C16 C11 C12 118.9(2) . .
C16 C11 N5 116.3(2) . .
C12 C11 N5 124.7(2) . .
C13 C12 C11 119.8(2) . .
C13 C12 H12A 120.1 . .
C11 C12 H12A 120.1 . .
C14 C13 C12 121.0(2) . .
C14 C13 H13A 119.5 . .
C12 C13 H13A 119.5 . .
C13 C14 C15 119.2(2) . .
C13 C14 H14A 120.4 . .
C15 C14 H14A 120.4 . .
C16 C15 C14 120.3(2) . .
C16 C15 H15A 119.8 . .
C14 C15 H15A 119.8 . .
C15 C16 C11 120.6(2) . .
C15 C16 H16A 119.7 . .
C11 C16 H16A 119.7 . .
N20 C20 C21 179.2(4) . .
C20 C21 H21A 109.5 . .
C20 C21 H21B 109.5 . .
H21A C21 H21B 109.5 . .
C20 C21 H21C 109.5 . .
H21A C21 H21C 109.5 . .
H21B C21 H21C 109.5 . .

loop_
_geom_bond_atom_site_label_1
_geom_bond_atom_site_label_2
_geom_bond_distance
_geom_bond_site_symmetry_2
Ni1 N3 1.846(2) 7_656
Ni1 N3 1.846(2) .
Ni1 N1 1.851(2) .
Ni1 N1 1.851(2) 7_656
N1 C1 1.315(3) .
N1 H1 0.81(3) .
C1 N2 1.338(3) 7_656
C1 N4 1.380(3) .
N2 C1 1.338(3) 7_656
N2 C2 1.346(3) .
C2 N3 1.319(3) .
C2 N5 1.363(3) .
N3 H3 0.85(2) .
N4 C3 1.397(3) .
N4 H4 0.83(2) .
C3 C8 1.389(3) .
C3 C4 1.395(3) .
C4 C5 1.382(3) .
C4 H4A 0.9300 .
C5 C6 1.378(3) .
C5 H5A 0.9300 .
C6 C7 1.379(4) .
C6 H6A 0.9300 .
C7 C8 1.386(3) .
C7 H7A 0.9300 .
C8 H8A 0.9300 .
N5 C11 1.404(3) .
N5 H5 0.78(2) .
C11 C16 1.389(3) .
C11 C12 1.392(3) .
C12 C13 1.383(3) .
C12 H12A 0.9300 .
C13 C14 1.375(3) .
C13 H13A 0.9300 .
C14 C15 1.384(3) .
C14 H14A 0.9300 .
C15 C16 1.376(3) .
C15 H15A 0.9300 .
C16 H16A 0.9300 .
N20 C20 1.135(4) .
C20 C21 1.460(4) .
C21 H21A 0.9600 .
C21 H21B 0.9600 .
C21 H21C 0.9600 .

loop_
_geom_hbond_atom_site_label_D
_geom_hbond_atom_site_label_H
_geom_hbond_atom_site_label_A
_geom_hbond_distance_DH
_geom_hbond_distance_HA
_geom_hbond_distance_DA
_geom_hbond_angle_DHA
_geom_hbond_site_symmetry_A
N4 H4 N20 0.83(2) 2.42(2) 3.219(3) 162(2) .
N5 H5 N2 0.78(2) 2.20(2) 2.979(3) 174(2) 2_756

loop_
_geom_torsion_atom_site_label_1
_geom_torsion_atom_site_label_2
_geom_torsion_atom_site_label_3
_geom_torsion_atom_site_label_4
_geom_torsion
_geom_torsion_site_symmetry_1
_geom_torsion_site_symmetry_4
N3 Ni1 N1 C1 -8.0(2) 7_656 .
N3 Ni1 N1 C1 172.0(2) . .
N1 Ni1 N1 C1 -8(100) 7_656 .
Ni1 N1 C1 N2 2.6(4) . 7_656
Ni1 N1 C1 N4 -175.10(17) . .
C1 N2 C2 N3 -1.9(4) 7_656 .
C1 N2 C2 N5 -179.3(2) 7_656 .
N2 C2 N3 Ni1 11.5(4) . .
N5 C2 N3 Ni1 -171.38(17) . .
N3 Ni1 N3 C2 88(100) 7_656 .
N1 Ni1 N3 C2 167.8(2) . .
N1 Ni1 N3 C2 -12.2(2) 7_656 .
N1 C1 N4 C3 -21.2(4) . .
N2 C1 N4 C3 160.8(2) 7_656 .
C1 N4 C3 C8 -25.1(4) . .
C1 N4 C3 C4 158.0(2) . .
C8 C3 C4 C5 2.3(3) . .
N4 C3 C4 C5 179.4(2) . .
C3 C4 C5 C6 0.4(4) . .
C4 C5 C6 C7 -2.3(4) . .
C5 C6 C7 C8 1.5(4) . .
C6 C7 C8 C3 1.1(4) . .
C4 C3 C8 C7 -3.1(3) . .
N4 C3 C8 C7 -180.0(2) . .
N3 C2 N5 C11 14.7(4) . .
N2 C2 N5 C11 -167.8(2) . .
C2 N5 C11 C16 -163.5(2) . .
C2 N5 C11 C12 20.8(4) . .
C16 C11 C12 C13 2.4(3) . .
N5 C11 C12 C13 178.0(2) . .
C11 C12 C13 C14 -3.5(4) . .
C12 C13 C14 C15 1.2(4) . .
C13 C14 C15 C16 2.3(4) . .
C14 C15 C16 C11 -3.4(4) . .
C12 C11 C16 C15 1.0(3) . .
N5 C11 C16 C15 -174.9(2) . .
